data_2203611
loop_
_publ_author_name
'Din\,cer, Muharrem'
'\"Ozdemir, Nam\?ik'
'Y\?ild\?ir\?im, \.Ismail'
'Demir, Elif'
'Ak\,camur, Yunus'
'I\,s\?ik, \,Samil'

_publ_section_title 2,3,4,6-Tetraphenyl-2<i>H</i>-pyrazolo[3,4-<i>d</i>]pyridazin-7(6<i>H</i>)-one
_journal_issue 5
_journal_name_full 'Acta Crystallographica Section E'
_journal_page_first o807
_journal_page_last o809
_journal_paper_doi 10.1107/S1600536804008657
_journal_volume 60
_journal_year 2004
_chemical_formula_iupac 'C29 H20 N4 O'
_chemical_formula_moiety 'C29 H20 N4 O'
_chemical_formula_sum 'C29 H20 N4 O'
_chemical_formula_weight 440.49
_chemical_name_systematic
;
2,3,4,6-Tetraphenyl-2H-pyrazolo[3,4-d]pyridazin-7(6H)-one
;
_space_group_IT_number 2
_symmetry_cell_setting triclinic
_symmetry_space_group_name_Hall '-P 1'
_symmetry_space_group_name_H-M 'P -1'
_atom_sites_solution_hydrogens geom
_atom_sites_solution_primary direct
_atom_sites_solution_secondary difmap
_audit_creation_method SHELXL-97
_cell_angle_alpha 95.064(9)
_cell_angle_beta 93.438(9)
_cell_angle_gamma 102.158(9)
_cell_formula_units_Z 4
_cell_length_a 10.2616(12)
_cell_length_b 10.5057(12)
_cell_length_c 21.264(2)
_cell_measurement_reflns_used 15351
_cell_measurement_temperature 293(2)
_cell_measurement_theta_max 26.86
_cell_measurement_theta_min 1.93
_cell_volume 2224.9(4)
_computing_cell_refinement X-AREA
_computing_data_collection 'X-AREA (Stoe & Cie, 2002)'
_computing_data_reduction 'X-RED32 (Stoe & Cie, 2002)'
_computing_molecular_graphics 'Ortep-3 for Windows (Farrugia, 1997) and PLATON (Spek, 1997'
_computing_publication_material 'WinGX (Farrugia, 1999)'
_computing_structure_refinement 'SHELXL97 (Sheldrick, 1997)'
_computing_structure_solution 'SHELXS97 (Sheldrick, 1997)'
_diffrn_ambient_temperature 293(2)
_diffrn_detector_area_resol_mean 6.67
_diffrn_measured_fraction_theta_full 1.000
_diffrn_measured_fraction_theta_max 1.000
_diffrn_measurement_device_type 'Stoe IPDS 2'
_diffrn_measurement_method 'w rotation scans'
_diffrn_radiation_monochromator 'plane graphite'
_diffrn_radiation_source 'sealed X-ray tube'
_diffrn_radiation_type MoK\a
_diffrn_radiation_wavelength 0.71073
_diffrn_reflns_av_R_equivalents 0.1377
_diffrn_reflns_av_sigmaI/netI 0.1132
_diffrn_reflns_limit_h_max 11
_diffrn_reflns_limit_h_min -12
_diffrn_reflns_limit_k_max 12
_diffrn_reflns_limit_k_min -12
_diffrn_reflns_limit_l_max 25
_diffrn_reflns_limit_l_min -25
_diffrn_reflns_number 28743
_diffrn_reflns_theta_full 25.00
_diffrn_reflns_theta_max 25.00
_diffrn_reflns_theta_min 1.93
_diffrn_standards_decay_% 0
_diffrn_standards_interval_count 0
_diffrn_standards_number 0
_exptl_absorpt_coefficient_mu 0.082
_exptl_absorpt_correction_type none
_exptl_crystal_colour colourless
_exptl_crystal_density_diffrn 1.315
_exptl_crystal_density_method 'not measured'
_exptl_crystal_description prism
_exptl_crystal_F_000 920
_exptl_crystal_size_max 0.50
_exptl_crystal_size_mid 0.33
_exptl_crystal_size_min 0.23
_refine_diff_density_max 0.314
_refine_diff_density_min -0.237
_refine_ls_extinction_coef 0.0137(8)
_refine_ls_extinction_expression Fc^*^=kFc[1+0.001xFc^2^\l^3^/sin(2\q)]^-1/4^
_refine_ls_extinction_method SHELXL97
_refine_ls_goodness_of_fit_ref 0.808
_refine_ls_hydrogen_treatment constr
_refine_ls_matrix_type full
_refine_ls_number_parameters 614
_refine_ls_number_reflns 7844
_refine_ls_number_restraints 0
_refine_ls_restrained_S_all 0.808
_refine_ls_R_factor_all 0.0950
_refine_ls_R_factor_gt 0.0500
_refine_ls_shift/su_max <0.001
_refine_ls_shift/su_mean 0.000
_refine_ls_structure_factor_coef Fsqd
_refine_ls_weighting_details 'calc w=1/[\s^2^(Fo^2^)+(0.0101P)^2^] where P=(Fo^2^+2Fc^2^)/3'
_refine_ls_weighting_scheme calc
_refine_ls_wR_factor_gt 0.0815
_refine_ls_wR_factor_ref 0.0885
_reflns_number_gt 3864
_reflns_number_total 7844
_reflns_threshold_expression I>2\s(I)
_cod_data_source_file hg6033.cif
_cod_data_source_block I
_cod_original_cell_volume 2225.0(4)
_cod_database_code 2203611
_cod_database_fobs_code 2203611

loop_
_symmetry_equiv_pos_as_xyz
'x, y, z'
'-x, -y, -z'

loop_
_atom_site_label
_atom_site_fract_x
_atom_site_fract_y
_atom_site_fract_z
_atom_site_U_iso_or_equiv
_atom_site_adp_type
_atom_site_calc_flag
_atom_site_refinement_flags
_atom_site_occupancy
_atom_site_type_symbol
O1A 0.37948(17) 0.21835(16) 0.46585(8) 0.0755(5) Uani d . 1 O
N1A 0.35737(17) 0.41939(18) 0.43884(8) 0.0519(4) Uani d . 1 N
N2A 0.31799(17) 0.53729(17) 0.45070(8) 0.0546(5) Uani d . 1 N
N3A 0.23610(17) 0.26289(18) 0.57472(8) 0.0564(5) Uani d . 1 N
N4A 0.17278(17) 0.32908(18) 0.61639(8) 0.0543(5) Uani d . 1 N
C1A 0.2584(2) 0.5605(2) 0.50130(10) 0.0492(5) Uani d . 1 C
C2A 0.2310(2) 0.4653(2) 0.54599(9) 0.0476(5) Uani d . 1 C
C3A 0.2707(2) 0.3475(2) 0.53251(10) 0.0505(5) Uani d . 1 C
C4A 0.3398(2) 0.3188(2) 0.47758(10) 0.0550(6) Uani d . 1 C
C5A 0.1679(2) 0.4527(2) 0.60165(9) 0.0493(5) Uani d . 1 C
C6A 0.4153(2) 0.4100(2) 0.37880(10) 0.0567(6) Uani d . 1 C
C7A 0.4088(3) 0.2904(3) 0.34444(11) 0.0757(7) Uani d . 1 C
H7A 0.3705 0.2131 0.3606 0.091 Uiso calc R 1 H
C8A 0.4601(3) 0.2872(4) 0.28538(12) 0.0931(9) Uani d . 1 C
H8A 0.4570 0.2070 0.2623 0.112 Uiso calc R 1 H
C9A 0.5147(3) 0.3995(4) 0.26101(13) 0.0952(10) Uani d . 1 C
H9A 0.5487 0.3961 0.2215 0.114 Uiso calc R 1 H
C10A 0.5199(3) 0.5173(3) 0.29458(13) 0.0815(8) Uani d . 1 C
H10A 0.5568 0.5941 0.2775 0.098 Uiso calc R 1 H
C11A 0.4710(2) 0.5241(3) 0.35347(11) 0.0649(6) Uani d . 1 C
H11A 0.4754 0.6050 0.3761 0.078 Uiso calc R 1 H
C12A 0.2203(2) 0.6896(2) 0.50708(9) 0.0496(5) Uani d . 1 C
C13A 0.3130(2) 0.8007(2) 0.49783(11) 0.0646(6) Uani d . 1 C
H13A 0.3987 0.7944 0.4880 0.078 Uiso calc R 1 H
C14A 0.2788(3) 0.9216(2) 0.50313(11) 0.0696(7) Uani d . 1 C
H14A 0.3415 0.9963 0.4968 0.083 Uiso calc R 1 H
C15A 0.1534(3) 0.9312(2) 0.51755(10) 0.0662(7) Uani d . 1 C
H15A 0.1312 1.0127 0.5214 0.079 Uiso calc R 1 H
C16A 0.0599(2) 0.8215(2) 0.52642(10) 0.0626(6) Uani d . 1 C
H16A -0.0255 0.8287 0.5363 0.075 Uiso calc R 1 H
C17A 0.0929(2) 0.7001(2) 0.52064(9) 0.0550(6) Uani d . 1 C
H17A 0.0291 0.6254 0.5259 0.066 Uiso calc R 1 H
C18A 0.1001(2) 0.5386(2) 0.63991(9) 0.0530(6) Uani d . 1 C
C19A 0.1673(2) 0.6654(2) 0.66179(10) 0.0615(6) Uani d . 1 C
H19A 0.2565 0.6943 0.6542 0.074 Uiso calc R 1 H
C20A 0.1012(3) 0.7489(3) 0.69489(10) 0.0764(8) Uani d . 1 C
H20A 0.1458 0.8341 0.7091 0.092 Uiso calc R 1 H
C21A -0.0292(3) 0.7061(3) 0.70662(12) 0.0839(9) Uani d . 1 C
H21A -0.0728 0.7621 0.7293 0.101 Uiso calc R 1 H
C22A -0.0964(3) 0.5816(3) 0.68538(12) 0.0786(8) Uani d . 1 C
H22A -0.1852 0.5533 0.6937 0.094 Uiso calc R 1 H
C23A -0.0326(2) 0.4977(3) 0.65161(10) 0.0638(6) Uani d . 1 C
H23A -0.0791 0.4135 0.6367 0.077 Uiso calc R 1 H
C24A 0.1163(2) 0.2624(2) 0.66758(10) 0.0574(6) Uani d . 1 C
C25A 0.1423(2) 0.3189(3) 0.72939(11) 0.0688(7) Uani d . 1 C
H25A 0.1961 0.4023 0.7389 0.083 Uiso calc R 1 H
C26A 0.0862(3) 0.2485(4) 0.77709(12) 0.0834(9) Uani d . 1 C
H26A 0.1028 0.2848 0.8190 0.100 Uiso calc R 1 H
C27A 0.0070(3) 0.1263(4) 0.76277(15) 0.0909(9) Uani d . 1 C
H27A -0.0305 0.0802 0.7950 0.109 Uiso calc R 1 H
C28A -0.0176(3) 0.0715(3) 0.70144(15) 0.0866(8) Uani d . 1 C
H28A -0.0711 -0.0120 0.6921 0.104 Uiso calc R 1 H
C29A 0.0366(2) 0.1395(3) 0.65326(12) 0.0731(7) Uani d . 1 C
H29A 0.0193 0.1025 0.6114 0.088 Uiso calc R 1 H
O1B 0.24279(16) 0.40437(18) -0.07833(7) 0.0754(5) Uani d . 1 O
N1B 0.35184(17) 0.36119(18) 0.01190(8) 0.0560(5) Uani d . 1 N
N2B 0.45216(17) 0.31407(19) 0.04302(8) 0.0556(5) Uani d . 1 N
N3B 0.40763(18) 0.2659(2) -0.14961(8) 0.0597(5) Uani d . 1 N
N4B 0.50580(18) 0.19895(19) -0.15988(8) 0.0571(5) Uani d . 1 N
C1B 0.5332(2) 0.2576(2) 0.01165(10) 0.0514(5) Uani d . 1 C
C2B 0.5190(2) 0.2408(2) -0.05663(10) 0.0509(5) Uani d . 1 C
C3B 0.4175(2) 0.2898(2) -0.08684(10) 0.0535(6) Uani d . 1 C
C4B 0.3282(2) 0.3574(2) -0.05369(10) 0.0568(6) Uani d . 1 C
C5B 0.5773(2) 0.1825(2) -0.10587(10) 0.0525(6) Uani d . 1 C
C6B 0.2680(2) 0.4124(2) 0.05542(10) 0.0561(6) Uani d . 1 C
C7B 0.1340(2) 0.4032(3) 0.04005(12) 0.0736(7) Uani d . 1 C
H7B 0.0955 0.3672 0.0000 0.088 Uiso calc R 1 H
C8B 0.0572(3) 0.4479(3) 0.08464(15) 0.0902(9) Uani d . 1 C
H8B -0.0330 0.4435 0.0741 0.108 Uiso calc R 1 H
C9B 0.1123(3) 0.4984(3) 0.14395(13) 0.0884(9) Uani d . 1 C
H9B 0.0596 0.5272 0.1738 0.106 Uiso calc R 1 H
C10B 0.2439(3) 0.5065(3) 0.15914(12) 0.0776(8) Uani d . 1 C
H10B 0.2814 0.5408 0.1996 0.093 Uiso calc R 1 H
C11B 0.3223(2) 0.4644(2) 0.11535(11) 0.0649(6) Uani d . 1 C
H11B 0.4128 0.4710 0.1262 0.078 Uiso calc R 1 H
C12B 0.6295(2) 0.2115(2) 0.05350(10) 0.0526(6) Uani d . 1 C
C13B 0.6886(2) 0.2906(3) 0.10759(10) 0.0652(7) Uani d . 1 C
H13B 0.6716 0.3739 0.1153 0.078 Uiso calc R 1 H
C14B 0.7721(3) 0.2477(3) 0.15012(12) 0.0803(8) Uani d . 1 C
H14B 0.8105 0.3020 0.1863 0.096 Uiso calc R 1 H
C15B 0.7990(2) 0.1254(3) 0.13953(12) 0.0751(8) Uani d . 1 C
H15B 0.8553 0.0967 0.1684 0.090 Uiso calc R 1 H
C16B 0.7419(2) 0.0459(3) 0.08585(11) 0.0668(7) Uani d . 1 C
H16B 0.7598 -0.0370 0.0784 0.080 Uiso calc R 1 H
C17B 0.6578(2) 0.0882(2) 0.04271(10) 0.0590(6) Uani d . 1 C
H17B 0.6202 0.0338 0.0064 0.071 Uiso calc R 1 H
C18B 0.6828(2) 0.1070(2) -0.10563(10) 0.0543(6) Uani d . 1 C
C19B 0.8094(2) 0.1647(3) -0.07877(11) 0.0673(7) Uani d . 1 C
H19B 0.8306 0.2535 -0.0646 0.081 Uiso calc R 1 H
C20B 0.9053(3) 0.0901(4) -0.07298(13) 0.0823(8) Uani d . 1 C
H20B 0.9905 0.1290 -0.0547 0.099 Uiso calc R 1 H
C21B 0.8752(3) -0.0403(4) -0.09398(14) 0.0898(9) Uani d . 1 C
H21B 0.9391 -0.0904 -0.0891 0.108 Uiso calc R 1 H
C22B 0.7502(3) -0.0969(3) -0.12222(12) 0.0823(8) Uani d . 1 C
H22B 0.7303 -0.1851 -0.1375 0.099 Uiso calc R 1 H
C23B 0.6548(3) -0.0244(3) -0.12800(11) 0.0665(6) Uani d . 1 C
H23B 0.5703 -0.0638 -0.1471 0.080 Uiso calc R 1 H
C24B 0.5173(2) 0.1525(2) -0.22502(10) 0.0596(6) Uani d . 1 C
C25B 0.6396(3) 0.1655(3) -0.24912(11) 0.0744(7) Uani d . 1 C
H25B 0.7180 0.2014 -0.2237 0.089 Uiso calc R 1 H
C26B 0.6432(3) 0.1231(3) -0.31322(13) 0.0905(9) Uani d . 1 C
H26B 0.7250 0.1313 -0.3308 0.109 Uiso calc R 1 H
C27B 0.5282(3) 0.0700(3) -0.35002(13) 0.0954(10) Uani d . 1 C
H27B 0.5319 0.0412 -0.3924 0.114 Uiso calc R 1 H
C28B 0.4071(3) 0.0587(3) -0.32494(12) 0.0892(9) Uani d . 1 C
H28B 0.3288 0.0226 -0.3503 0.107 Uiso calc R 1 H
C29B 0.4008(3) 0.1005(3) -0.26228(11) 0.0727(7) Uani d . 1 C
H29B 0.3185 0.0936 -0.2453 0.087 Uiso calc R 1 H

loop_
_atom_site_aniso_label
_atom_site_aniso_U_11
_atom_site_aniso_U_22
_atom_site_aniso_U_33
_atom_site_aniso_U_12
_atom_site_aniso_U_13
_atom_site_aniso_U_23
O1A 0.1014(13) 0.0495(11) 0.0873(12) 0.0349(10) 0.0306(9) 0.0100(9)
N1A 0.0605(11) 0.0426(11) 0.0559(11) 0.0178(9) 0.0120(9) 0.0025(9)
N2A 0.0640(12) 0.0406(11) 0.0614(12) 0.0170(9) 0.0087(9) 0.0016(9)
N3A 0.0671(12) 0.0436(11) 0.0615(11) 0.0173(10) 0.0126(9) 0.0037(10)
N4A 0.0613(11) 0.0487(12) 0.0549(11) 0.0158(10) 0.0077(9) 0.0055(9)
C1A 0.0534(13) 0.0379(13) 0.0559(13) 0.0123(11) 0.0011(11) -0.0005(10)
C2A 0.0526(13) 0.0414(13) 0.0489(13) 0.0127(11) 0.0012(10) 0.0007(10)
C3A 0.0564(13) 0.0403(13) 0.0564(13) 0.0146(11) 0.0050(11) 0.0038(11)
C4A 0.0589(14) 0.0454(15) 0.0632(14) 0.0173(12) 0.0082(11) 0.0029(12)
C5A 0.0539(13) 0.0433(13) 0.0515(13) 0.0147(11) -0.0003(11) 0.0026(10)
C6A 0.0575(14) 0.0597(16) 0.0552(14) 0.0199(12) 0.0052(11) 0.0002(12)
C7A 0.0967(19) 0.0655(18) 0.0679(17) 0.0294(16) 0.0104(14) -0.0072(13)
C8A 0.134(3) 0.094(3) 0.0634(18) 0.057(2) 0.0176(17) -0.0088(16)
C9A 0.104(2) 0.141(3) 0.0616(17) 0.066(2) 0.0237(16) 0.018(2)
C10A 0.0718(17) 0.107(3) 0.0777(19) 0.0339(18) 0.0232(14) 0.0257(18)
C11A 0.0607(14) 0.0692(18) 0.0667(16) 0.0156(13) 0.0091(12) 0.0112(13)
C12A 0.0597(14) 0.0399(13) 0.0505(12) 0.0159(12) 0.0005(10) 0.0026(10)
C13A 0.0699(16) 0.0468(15) 0.0796(16) 0.0158(13) 0.0121(12) 0.0075(12)
C14A 0.0818(18) 0.0402(15) 0.0871(18) 0.0138(14) 0.0066(14) 0.0079(13)
C15A 0.0878(18) 0.0476(16) 0.0685(15) 0.0312(15) -0.0022(13) 0.0016(12)
C16A 0.0705(16) 0.0600(17) 0.0636(15) 0.0308(15) -0.0007(12) 0.0039(12)
C17A 0.0607(14) 0.0462(14) 0.0587(13) 0.0166(12) -0.0047(11) 0.0028(11)
C18A 0.0580(14) 0.0541(15) 0.0499(12) 0.0215(12) 0.0005(10) 0.0020(11)
C19A 0.0731(16) 0.0598(17) 0.0522(13) 0.0221(14) -0.0034(11) -0.0042(12)
C20A 0.109(2) 0.0627(17) 0.0595(15) 0.0315(17) 0.0016(15) -0.0103(13)
C21A 0.107(2) 0.091(2) 0.0677(17) 0.054(2) 0.0154(16) -0.0013(16)
C22A 0.0676(16) 0.107(3) 0.0717(17) 0.0405(18) 0.0134(13) 0.0112(17)
C23A 0.0639(16) 0.0679(17) 0.0623(14) 0.0225(14) 0.0035(12) 0.0020(12)
C24A 0.0654(14) 0.0584(16) 0.0546(14) 0.0217(13) 0.0121(11) 0.0149(12)
C25A 0.0714(16) 0.0798(19) 0.0587(15) 0.0262(15) 0.0030(13) 0.0041(14)
C26A 0.092(2) 0.113(3) 0.0589(16) 0.048(2) 0.0146(15) 0.0192(18)
C27A 0.101(2) 0.101(3) 0.088(2) 0.041(2) 0.0371(18) 0.040(2)
C28A 0.101(2) 0.0668(19) 0.098(2) 0.0182(17) 0.0339(17) 0.0251(18)
C29A 0.0913(18) 0.0580(18) 0.0715(16) 0.0139(15) 0.0210(14) 0.0105(14)
O1B 0.0805(11) 0.0882(14) 0.0693(10) 0.0483(11) -0.0016(9) 0.0062(9)
N1B 0.0572(11) 0.0554(12) 0.0591(12) 0.0217(10) 0.0047(9) 0.0035(9)
N2B 0.0538(11) 0.0564(12) 0.0594(11) 0.0193(10) 0.0044(9) 0.0047(9)
N3B 0.0623(12) 0.0637(13) 0.0583(12) 0.0257(11) 0.0065(9) 0.0040(10)
N4B 0.0644(12) 0.0588(13) 0.0501(11) 0.0181(10) 0.0062(9) 0.0041(9)
C1B 0.0527(13) 0.0494(14) 0.0535(13) 0.0138(11) 0.0053(11) 0.0063(11)
C2B 0.0525(13) 0.0466(13) 0.0552(14) 0.0137(11) 0.0050(11) 0.0064(11)
C3B 0.0585(14) 0.0506(14) 0.0528(14) 0.0139(12) 0.0049(11) 0.0079(11)
C4B 0.0600(14) 0.0560(15) 0.0562(15) 0.0182(12) 0.0013(11) 0.0038(11)
C5B 0.0530(13) 0.0524(14) 0.0545(13) 0.0159(11) 0.0036(11) 0.0076(11)
C6B 0.0606(15) 0.0497(14) 0.0618(15) 0.0185(12) 0.0115(12) 0.0053(11)
C7B 0.0624(16) 0.083(2) 0.0799(17) 0.0282(15) 0.0094(13) 0.0028(14)
C8B 0.0745(18) 0.109(3) 0.103(2) 0.0447(19) 0.0248(17) 0.025(2)
C9B 0.106(2) 0.097(2) 0.080(2) 0.055(2) 0.0338(17) 0.0122(17)
C10B 0.093(2) 0.074(2) 0.0716(17) 0.0316(17) 0.0182(15) -0.0013(14)
C11B 0.0699(15) 0.0583(16) 0.0678(16) 0.0174(13) 0.0088(13) 0.0033(13)
C12B 0.0516(13) 0.0604(16) 0.0486(13) 0.0151(12) 0.0078(10) 0.0114(11)
C13B 0.0741(16) 0.0678(17) 0.0559(14) 0.0225(14) 0.0011(12) 0.0041(13)
C14B 0.093(2) 0.086(2) 0.0630(16) 0.0298(18) -0.0134(14) 0.0020(15)
C15B 0.0724(17) 0.092(2) 0.0668(17) 0.0288(16) -0.0012(13) 0.0183(16)
C16B 0.0674(16) 0.0646(17) 0.0756(16) 0.0245(14) 0.0108(13) 0.0186(14)
C17B 0.0552(14) 0.0605(16) 0.0641(14) 0.0169(12) 0.0082(11) 0.0092(12)
C18B 0.0568(14) 0.0580(16) 0.0529(13) 0.0200(13) 0.0112(11) 0.0098(11)
C19B 0.0606(16) 0.0712(18) 0.0742(16) 0.0214(14) 0.0079(12) 0.0107(13)
C20B 0.0589(16) 0.105(3) 0.0902(19) 0.0284(18) 0.0121(14) 0.0215(18)
C21B 0.090(2) 0.103(3) 0.101(2) 0.056(2) 0.0392(18) 0.040(2)
C22B 0.104(2) 0.0594(18) 0.097(2) 0.0375(18) 0.0336(18) 0.0171(15)
C23B 0.0738(16) 0.0570(17) 0.0719(16) 0.0200(14) 0.0139(12) 0.0052(13)
C24B 0.0708(16) 0.0629(16) 0.0503(13) 0.0248(13) 0.0087(13) 0.0075(12)
C25B 0.0714(17) 0.088(2) 0.0685(17) 0.0259(15) 0.0111(13) 0.0071(14)
C26B 0.089(2) 0.118(3) 0.0716(19) 0.033(2) 0.0264(16) 0.0118(18)
C27B 0.110(2) 0.125(3) 0.0569(16) 0.042(2) 0.0066(18) -0.0038(17)
C28B 0.095(2) 0.113(3) 0.0592(17) 0.0289(19) 0.0013(15) -0.0051(16)
C29B 0.0721(16) 0.087(2) 0.0587(16) 0.0192(15) 0.0017(13) 0.0036(14)

loop_
_atom_type_symbol
_atom_type_description
_atom_type_scat_dispersion_real
_atom_type_scat_dispersion_imag
_atom_type_scat_source
C C 0.0033 0.0016 'International Tables Vol C Tables 4.2.6.8 and 6.1.1.4'
H H 0.0000 0.0000 'International Tables Vol C Tables 4.2.6.8 and 6.1.1.4'
N N 0.0061 0.0033 'International Tables Vol C Tables 4.2.6.8 and 6.1.1.4'
O O 0.0106 0.0060 'International Tables Vol C Tables 4.2.6.8 and 6.1.1.4'

loop_
_geom_angle_atom_site_label_1
_geom_angle_atom_site_label_2
_geom_angle_atom_site_label_3
_geom_angle
_geom_angle_publ_flag
C4A N1A N2A 125.42(18) ?
C4A N1A C6A 122.71(19) yes
N2A N1A C6A 111.82(17) yes
C1A N2A N1A 120.41(17) yes
C3A N3A N4A 103.03(17) ?
N3A N4A C5A 113.76(17) yes
N3A N4A C24A 117.73(18) yes
C5A N4A C24A 128.47(19) yes
N2A C1A C2A 121.09(19) ?
N2A C1A C12A 114.33(19) yes
C2A C1A C12A 124.6(2) yes
C5A C2A C3A 105.32(18) ?
C5A C2A C1A 137.5(2) ?
C3A C2A C1A 117.2(2) ?
N3A C3A C2A 113.2(2) ?
N3A C3A C4A 123.3(2) ?
C2A C3A C4A 123.6(2) ?
O1A C4A N1A 122.9(2) yes
O1A C4A C3A 124.8(2) yes
N1A C4A C3A 112.32(19) ?
N4A C5A C2A 104.72(19) ?
N4A C5A C18A 122.10(19) yes
C2A C5A C18A 133.11(19) yes
C7A C6A C11A 119.5(2) ?
C7A C6A N1A 121.6(2) ?
C11A C6A N1A 118.8(2) ?
C6A C7A C8A 119.3(3) ?
C6A C7A H7A 120.4 ?
C8A C7A H7A 120.4 ?
C9A C8A C7A 120.8(3) ?
C9A C8A H8A 119.6 ?
C7A C8A H8A 119.6 ?
C8A C9A C10A 119.9(3) ?
C8A C9A H9A 120.1 ?
C10A C9A H9A 120.1 ?
C9A C10A C11A 120.8(3) ?
C9A C10A H10A 119.6 ?
C11A C10A H10A 119.6 ?
C10A C11A C6A 119.7(3) ?
C10A C11A H11A 120.1 ?
C6A C11A H11A 120.1 ?
C13A C12A C17A 119.3(2) ?
C13A C12A C1A 119.6(2) ?
C17A C12A C1A 121.1(2) ?
C12A C13A C14A 120.1(2) ?
C12A C13A H13A 119.9 ?
C14A C13A H13A 119.9 ?
C15A C14A C13A 120.1(2) ?
C15A C14A H14A 119.9 ?
C13A C14A H14A 119.9 ?
C14A C15A C16A 120.4(2) ?
C14A C15A H15A 119.8 ?
C16A C15A H15A 119.8 ?
C15A C16A C17A 119.8(2) ?
C15A C16A H16A 120.1 ?
C17A C16A H16A 120.1 ?
C12A C17A C16A 120.2(2) ?
C12A C17A H17A 119.9 ?
C16A C17A H17A 119.9 ?
C23A C18A C19A 119.1(2) ?
C23A C18A C5A 120.9(2) ?
C19A C18A C5A 119.9(2) ?
C20A C19A C18A 119.9(2) ?
C20A C19A H19A 120.0 ?
C18A C19A H19A 120.0 ?
C21A C20A C19A 120.0(3) ?
C21A C20A H20A 120.0 ?
C19A C20A H20A 120.0 ?
C20A C21A C22A 120.6(3) ?
C20A C21A H21A 119.7 ?
C22A C21A H21A 119.7 ?
C21A C22A C23A 120.2(3) ?
C21A C22A H22A 119.9 ?
C23A C22A H22A 119.9 ?
C22A C23A C18A 120.2(3) ?
C22A C23A H23A 119.9 ?
C18A C23A H23A 119.9 ?
C29A C24A C25A 121.0(2) ?
C29A C24A N4A 117.8(2) ?
C25A C24A N4A 121.2(2) ?
C24A C25A C26A 118.5(3) ?
C24A C25A H25A 120.8 ?
C26A C25A H25A 120.8 ?
C27A C26A C25A 120.4(3) ?
C27A C26A H26A 119.8 ?
C25A C26A H26A 119.8 ?
C26A C27A C28A 120.4(3) ?
C26A C27A H27A 119.8 ?
C28A C27A H27A 119.8 ?
C27A C28A C29A 120.3(3) ?
C27A C28A H28A 119.9 ?
C29A C28A H28A 119.9 ?
C24A C29A C28A 119.4(3) ?
C24A C29A H29A 120.3 ?
C28A C29A H29A 120.3 ?
N2B N1B C4B 125.68(18) ?
N2B N1B C6B 112.21(16) yes
C4B N1B C6B 122.08(17) yes
C1B N2B N1B 121.21(17) yes
C3B N3B N4B 102.67(15) ?
N3B N4B C5B 114.18(17) yes
N3B N4B C24B 116.38(16) yes
C5B N4B C24B 129.42(19) yes
N2B C1B C2B 120.23(17) ?
N2B C1B C12B 112.60(18) yes
C2B C1B C12B 127.1(2) yes
C5B C2B C3B 104.67(17) ?
C5B C2B C1B 137.89(19) ?
C3B C2B C1B 117.4(2) ?
N3B C3B C2B 113.6(2) ?
N3B C3B C4B 122.29(18) ?
C2B C3B C4B 124.1(2) ?
O1B C4B N1B 123.1(2) yes
O1B C4B C3B 125.6(2) yes
N1B C4B C3B 111.32(18) ?
N4B C5B C2B 104.84(17) ?
N4B C5B C18B 123.30(19) yes
C2B C5B C18B 131.64(18) yes
C7B C6B C11B 119.2(2) ?
C7B C6B N1B 121.9(2) ?
C11B C6B N1B 118.83(19) ?
C6B C7B C8B 119.4(3) ?
C6B C7B H7B 120.3 ?
C8B C7B H7B 120.3 ?
C9B C8B C7B 120.7(3) ?
C9B C8B H8B 119.6 ?
C7B C8B H8B 119.6 ?
C10B C9B C8B 119.8(3) ?
C10B C9B H9B 120.1 ?
C8B C9B H9B 120.1 ?
C9B C10B C11B 120.4(3) ?
C9B C10B H10B 119.8 ?
C11B C10B H10B 119.8 ?
C10B C11B C6B 120.5(2) ?
C10B C11B H11B 119.8 ?
C6B C11B H11B 119.8 ?
C13B C12B C17B 118.39(18) ?
C13B C12B C1B 119.0(2) ?
C17B C12B C1B 122.5(2) ?
C14B C13B C12B 120.9(2) ?
C14B C13B H13B 119.5 ?
C12B C13B H13B 119.6 ?
C15B C14B C13B 120.6(3) ?
C15B C14B H14B 119.7 ?
C13B C14B H14B 119.7 ?
C14B C15B C16B 119.3(2) ?
C14B C15B H15B 120.4 ?
C16B C15B H15B 120.4 ?
C15B C16B C17B 120.6(2) ?
C15B C16B H16B 119.7 ?
C17B C16B H16B 119.7 ?
C16B C17B C12B 120.2(2) ?
C16B C17B H17B 119.9 ?
C12B C17B H17B 119.9 ?
C19B C18B C23B 119.1(2) ?
C19B C18B C5B 119.8(2) ?
C23B C18B C5B 120.9(2) ?
C18B C19B C20B 119.8(3) ?
C18B C19B H19B 120.1 ?
C20B C19B H19B 120.1 ?
C21B C20B C19B 120.5(3) ?
C21B C20B H20B 119.8 ?
C19B C20B H20B 119.8 ?
C20B C21B C22B 119.7(3) ?
C20B C21B H21B 120.2 ?
C22B C21B H21B 120.2 ?
C23B C22B C21B 120.4(3) ?
C23B C22B H22B 119.8 ?
C21B C22B H22B 119.8 ?
C22B C23B C18B 120.6(2) ?
C22B C23B H23B 119.7 ?
C18B C23B H23B 119.7 ?
C25B C24B C29B 121.5(2) ?
C25B C24B N4B 121.0(2) ?
C29B C24B N4B 117.5(2) ?
C24B C25B C26B 118.0(2) ?
C24B C25B H25B 121.0 ?
C26B C25B H25B 121.0 ?
C27B C26B C25B 120.7(3) ?
C27B C26B H26B 119.7 ?
C25B C26B H26B 119.7 ?
C26B C27B C28B 120.2(3) ?
C26B C27B H27B 119.9 ?
C28B C27B H27B 119.9 ?
C27B C28B C29B 120.2(3) ?
C27B C28B H28B 119.9 ?
C29B C28B H28B 119.9 ?
C24B C29B C28B 119.4(2) ?
C24B C29B H29B 120.3 ?
C28B C29B H29B 120.3 ?

loop_
_geom_bond_atom_site_label_1
_geom_bond_atom_site_label_2
_geom_bond_distance
_geom_bond_publ_flag
O1A C4A 1.220(2) yes
N1A C4A 1.385(3) yes
N1A N2A 1.389(2) yes
N1A C6A 1.444(3) yes
N2A C1A 1.299(3) yes
N3A C3A 1.330(2) yes
N3A N4A 1.357(2) yes
N4A C5A 1.372(3) yes
N4A C24A 1.432(3) yes
C1A C2A 1.437(3) yes
C1A C12A 1.485(3) yes
C2A C5A 1.386(3) yes
C2A C3A 1.394(3) yes
C3A C4A 1.444(3) yes
C5A C18A 1.471(3) yes
C6A C7A 1.383(3) ?
C6A C11A 1.384(3) ?
C7A C8A 1.391(4) ?
C7A H7A 0.9300 ?
C8A C9A 1.356(4) ?
C8A H8A 0.9300 ?
C9A C10A 1.362(4) ?
C9A H9A 0.9300 ?
C10A C11A 1.378(3) ?
C10A H10A 0.9300 ?
C11A H11A 0.9300 ?
C12A C13A 1.379(3) ?
C12A C17A 1.380(3) ?
C13A C14A 1.384(3) ?
C13A H13A 0.9300 ?
C14A C15A 1.362(3) ?
C14A H14A 0.9300 ?
C15A C16A 1.371(3) ?
C15A H15A 0.9300 ?
C16A C17A 1.384(3) ?
C16A H16A 0.9300 ?
C17A H17A 0.9300 ?
C18A C23A 1.384(3) ?
C18A C19A 1.390(3) ?
C19A C20A 1.387(3) ?
C19A H19A 0.9300 ?
C20A C21A 1.364(4) ?
C20A H20A 0.9300 ?
C21A C22A 1.367(4) ?
C21A H21A 0.9300 ?
C22A C23A 1.381(3) ?
C22A H22A 0.9300 ?
C23A H23A 0.9300 ?
C24A C29A 1.373(4) ?
C24A C25A 1.380(3) ?
C25A C26A 1.390(3) ?
C25A H25A 0.9300 ?
C26A C27A 1.364(4) ?
C26A H26A 0.9300 ?
C27A C28A 1.365(4) ?
C27A H27A 0.9300 ?
C28A C29A 1.378(3) ?
C28A H28A 0.9300 ?
C29A H29A 0.9300 ?
O1B C4B 1.208(2) yes
N1B N2B 1.390(2) yes
N1B C4B 1.397(3) yes
N1B C6B 1.445(3) yes
N2B C1B 1.301(3) yes
N3B C3B 1.330(3) yes
N3B N4B 1.362(2) yes
N4B C5B 1.369(2) yes
N4B C24B 1.448(3) yes
C1B C2B 1.442(3) yes
C1B C12B 1.475(2) yes
C2B C5B 1.395(3) yes
C2B C3B 1.403(3) yes
C3B C4B 1.450(3) yes
C5B C18B 1.471(3) yes
C6B C7B 1.375(3) ?
C6B C11B 1.377(3) ?
C7B C8B 1.381(4) ?
C7B H7B 0.9300 ?
C8B C9B 1.364(4) ?
C8B H8B 0.9300 ?
C9B C10B 1.353(3) ?
C9B H9B 0.9300 ?
C10B C11B 1.370(3) ?
C10B H10B 0.9300 ?
C11B H11B 0.9300 ?
C12B C13B 1.384(3) ?
C12B C17B 1.388(3) ?
C13B C14B 1.377(3) ?
C13B H13B 0.9300 ?
C14B C15B 1.372(4) ?
C14B H14B 0.9300 ?
C15B C16B 1.375(4) ?
C15B H15B 0.9300 ?
C16B C17B 1.386(3) ?
C16B H16B 0.9300 ?
C17B H17B 0.9300 ?
C18B C19B 1.378(3) ?
C18B C23B 1.384(3) ?
C19B C20B 1.387(3) ?
C19B H19B 0.9300 ?
C20B C21B 1.367(4) ?
C20B H20B 0.9300 ?
C21B C22B 1.372(4) ?
C21B H21B 0.9300 ?
C22B C23B 1.368(3) ?
C22B H22B 0.9300 ?
C23B H23B 0.9300 ?
C24B C25B 1.368(3) ?
C24B C29B 1.375(3) ?
C25B C26B 1.401(4) ?
C25B H25B 0.9300 ?
C26B C27B 1.361(4) ?
C26B H26B 0.9300 ?
C27B C28B 1.368(4) ?
C27B H27B 0.9300 ?
C28B C29B 1.375(3) ?
C28B H28B 0.9300 ?
C29B H29B 0.9300 ?

loop_
_geom_hbond_atom_site_label_D
_geom_hbond_atom_site_label_H
_geom_hbond_atom_site_label_A
_geom_hbond_site_symmetry_A
_geom_hbond_distance_DH
_geom_hbond_distance_HA
_geom_hbond_distance_DA
_geom_hbond_angle_DHA
C7A H7A O1A . 0.93 2.23 2.770(3) 116
C7B H7B O1B . 0.93 2.32 2.814(3) 113
C14A H14A O1A 1_565 0.93 2.44 3.255(3) 147
C13A H13A O1A 2_666 0.93 2.46 3.255(3) 144
C13B H13B O1B 2_665 0.93 2.52 3.257(3) 136

loop_
_geom_torsion_atom_site_label_1
_geom_torsion_atom_site_label_2
_geom_torsion_atom_site_label_3
_geom_torsion_atom_site_label_4
_geom_torsion
C4A N1A N2A C1A -0.5(3)
C6A N1A N2A C1A 176.96(18)
C3A N3A N4A C5A -0.5(2)
C3A N3A N4A C24A 177.28(17)
N1A N2A C1A C2A -0.3(3)
N1A N2A C1A C12A -179.07(16)
N2A C1A C2A C5A -177.1(2)
C12A C1A C2A C5A 1.5(4)
N2A C1A C2A C3A -0.2(3)
C12A C1A C2A C3A 178.42(19)
N4A N3A C3A C2A -0.2(2)
N4A N3A C3A C4A -178.86(19)
C5A C2A C3A N3A 0.8(2)
C1A C2A C3A N3A -177.10(17)
C5A C2A C3A C4A 179.43(19)
C1A C2A C3A C4A 1.6(3)
N2A N1A C4A O1A -178.0(2)
C6A N1A C4A O1A 4.8(3)
N2A N1A C4A C3A 1.7(3)
C6A N1A C4A C3A -175.51(18)
N3A C3A C4A O1A -4.0(3)
C2A C3A C4A O1A 177.5(2)
N3A C3A C4A N1A 176.29(18)
C2A C3A C4A N1A -2.2(3)
N3A N4A C5A C2A 1.0(2)
C24A N4A C5A C2A -176.52(19)
N3A N4A C5A C18A 178.17(17)
C24A N4A C5A C18A 0.7(3)
C3A C2A C5A N4A -1.0(2)
C1A C2A C5A N4A 176.2(2)
C3A C2A C5A C18A -177.7(2)
C1A C2A C5A C18A -0.6(4)
C4A N1A C6A C7A 25.9(3)
N2A N1A C6A C7A -151.7(2)
C4A N1A C6A C11A -158.21(19)
N2A N1A C6A C11A 24.2(3)
C11A C6A C7A C8A 0.9(4)
N1A C6A C7A C8A 176.7(2)
C6A C7A C8A C9A -0.8(4)
C7A C8A C9A C10A 0.1(4)
C8A C9A C10A C11A 0.5(4)
C9A C10A C11A C6A -0.4(4)
C7A C6A C11A C10A -0.3(3)
N1A C6A C11A C10A -176.31(19)
N2A C1A C12A C13A -48.2(3)
C2A C1A C12A C13A 133.2(2)
N2A C1A C12A C17A 130.9(2)
C2A C1A C12A C17A -47.8(3)
C17A C12A C13A C14A 1.0(3)
C1A C12A C13A C14A -179.9(2)
C12A C13A C14A C15A 0.1(4)
C13A C14A C15A C16A -0.5(4)
C14A C15A C16A C17A -0.1(3)
C13A C12A C17A C16A -1.6(3)
C1A C12A C17A C16A 179.37(18)
C15A C16A C17A C12A 1.1(3)
N4A C5A C18A C23A -55.4(3)
C2A C5A C18A C23A 120.9(3)
N4A C5A C18A C19A 128.3(2)
C2A C5A C18A C19A -55.4(3)
C23A C18A C19A C20A 0.1(3)
C5A C18A C19A C20A 176.46(18)
C18A C19A C20A C21A 0.8(3)
C19A C20A C21A C22A -0.7(4)
C20A C21A C22A C23A -0.1(4)
C21A C22A C23A C18A 1.0(4)
C19A C18A C23A C22A -0.9(3)
C5A C18A C23A C22A -177.28(19)
N3A N4A C24A C29A -49.6(3)
C5A N4A C24A C29A 127.8(2)
N3A N4A C24A C25A 129.7(2)
C5A N4A C24A C25A -53.0(3)
C29A C24A C25A C26A 0.2(3)
N4A C24A C25A C26A -179.00(19)
C24A C25A C26A C27A -0.2(4)
C25A C26A C27A C28A 0.4(4)
C26A C27A C28A C29A -0.5(4)
C25A C24A C29A C28A -0.3(4)
N4A C24A C29A C28A 178.9(2)
C27A C28A C29A C24A 0.5(4)
C4B N1B N2B C1B -1.7(3)
C6B N1B N2B C1B 176.2(2)
C3B N3B N4B C5B -1.0(2)
C3B N3B N4B C24B 177.3(2)
N1B N2B C1B C2B -1.0(3)
N1B N2B C1B C12B -178.36(18)
N2B C1B C2B C5B -175.9(3)
C12B C1B C2B C5B 1.0(4)
N2B C1B C2B C3B 1.3(3)
C12B C1B C2B C3B 178.2(2)
N4B N3B C3B C2B 0.2(2)
N4B N3B C3B C4B -178.3(2)
C5B C2B C3B N3B 0.6(3)
C1B C2B C3B N3B -177.49(19)
C5B C2B C3B C4B 179.0(2)
C1B C2B C3B C4B 0.9(3)
N2B N1B C4B O1B -177.0(2)
C6B N1B C4B O1B 5.3(3)
N2B N1B C4B C3B 3.5(3)
C6B N1B C4B C3B -174.2(2)
N3B C3B C4B O1B -4.2(4)
C2B C3B C4B O1B 177.5(2)
N3B C3B C4B N1B 175.2(2)
C2B C3B C4B N1B -3.1(3)
N3B N4B C5B C2B 1.4(2)
C24B N4B C5B C2B -176.6(2)
N3B N4B C5B C18B 176.5(2)
C24B N4B C5B C18B -1.5(4)
C3B C2B C5B N4B -1.1(2)
C1B C2B C5B N4B 176.4(2)
C3B C2B C5B C18B -175.7(2)
C1B C2B C5B C18B 1.8(5)
N2B N1B C6B C7B -146.8(2)
C4B N1B C6B C7B 31.1(3)
N2B N1B C6B C11B 29.1(3)
C4B N1B C6B C11B -153.0(2)
C11B C6B C7B C8B 0.9(4)
N1B C6B C7B C8B 176.8(2)
C6B C7B C8B C9B -1.3(4)
C7B C8B C9B C10B 0.8(5)
C8B C9B C10B C11B 0.1(4)
C9B C10B C11B C6B -0.5(4)
C7B C6B C11B C10B 0.0(4)
N1B C6B C11B C10B -176.0(2)
N2B C1B C12B C13B -41.7(3)
C2B C1B C12B C13B 141.2(2)
N2B C1B C12B C17B 134.6(2)
C2B C1B C12B C17B -42.6(3)
C17B C12B C13B C14B -0.8(3)
C1B C12B C13B C14B 175.6(2)
C12B C13B C14B C15B 0.3(4)
C13B C14B C15B C16B 0.1(4)
C14B C15B C16B C17B -0.1(4)
C15B C16B C17B C12B -0.4(3)
C13B C12B C17B C16B 0.8(3)
C1B C12B C17B C16B -175.42(19)
N4B C5B C18B C19B 124.5(2)
C2B C5B C18B C19B -61.8(3)
N4B C5B C18B C23B -60.1(3)
C2B C5B C18B C23B 113.6(3)
C23B C18B C19B C20B -1.8(3)
C5B C18B C19B C20B 173.7(2)
C18B C19B C20B C21B 0.3(4)
C19B C20B C21B C22B 1.4(4)
C20B C21B C22B C23B -1.7(4)
C21B C22B C23B C18B 0.2(4)
C19B C18B C23B C22B 1.6(4)
C5B C18B C23B C22B -173.9(2)
N3B N4B C24B C25B 136.0(2)
C5B N4B C24B C25B -46.1(4)
N3B N4B C24B C29B -41.2(3)
C5B N4B C24B C29B 136.7(2)
C29B C24B C25B C26B -0.5(4)
N4B C24B C25B C26B -177.6(2)
C24B C25B C26B C27B -0.4(4)
C25B C26B C27B C28B 0.7(5)
C26B C27B C28B C29B -0.2(5)
C25B C24B C29B C28B 1.0(4)
N4B C24B C29B C28B 178.1(2)
C27B C28B C29B C24B -0.6(4)

loop_
_cod_related_entry_id
_cod_related_entry_database
_cod_related_entry_code
1 ChemSpider 8798331
